data_4349267
loop_
_publ_author_name
'Ghosh, Prabir'
'Banerjee, Soumyodip'
'Lahiri, Goutam Kumar'

_publ_section_title
;
 Ruthenium Derivatives of in Situ Generated Redox-Active
 1,2-Dinitrosobenzene and 2-Nitrosoanilido. Diverse Structural and
 Electronic Forms.
;
_journal_issue 24
_journal_name_full 'Inorganic chemistry'
_journal_page_first 12832
_journal_page_last 12843
_journal_paper_doi 10.1021/acs.inorgchem.6b02197
_journal_volume 55
_journal_year 2016
_chemical_formula_sum 'C28 H18 Cl5 N8 O6 Ru'
_chemical_formula_weight 840.82
_space_group_crystal_system orthorhombic
_space_group_IT_number 52
_space_group_name_Hall '-P 2a 2bc'
_space_group_name_H-M_alt 'P n n a'
_atom_sites_solution_hydrogens geom
_audit_creation_method SHELXL-2016/4
_cell_angle_alpha 90
_cell_angle_beta 90
_cell_angle_gamma 90
_cell_formula_units_Z 4
_cell_length_a 23.665(12)
_cell_length_b 8.326(4)
_cell_length_c 18.241(11)
_cell_measurement_reflns_used 5012
_cell_measurement_temperature 150(2)
_cell_measurement_theta_max 70.606
_cell_measurement_theta_min 6.941
_cell_volume 3594(3)
_computing_structure_refinement 'SHELXL-2016/4 (Sheldrick, 2016)'
_computing_structure_solution 'SHELXT 2014/4 (Sheldrick, 2014)'
_diffrn_ambient_temperature 150(2)
_diffrn_measured_fraction_theta_full 0.994
_diffrn_measured_fraction_theta_max 0.991
_diffrn_measurement_device_type 'Rigaku Saturn724'
_diffrn_measurement_method \w
_diffrn_radiation_type CuK\a
_diffrn_radiation_wavelength 1.5419
_diffrn_reflns_av_R_equivalents 0.1548
_diffrn_reflns_av_unetI/netI 0.0782
_diffrn_reflns_Laue_measured_fraction_full 0.994
_diffrn_reflns_Laue_measured_fraction_max 0.991
_diffrn_reflns_limit_h_max 27
_diffrn_reflns_limit_h_min -28
_diffrn_reflns_limit_k_max 7
_diffrn_reflns_limit_k_min -9
_diffrn_reflns_limit_l_max 21
_diffrn_reflns_limit_l_min -21
_diffrn_reflns_number 21829
_diffrn_reflns_point_group_measured_fraction_full 0.994
_diffrn_reflns_point_group_measured_fraction_max 0.991
_diffrn_reflns_theta_full 67.689
_diffrn_reflns_theta_max 68.606
_diffrn_reflns_theta_min 6.941
_exptl_absorpt_coefficient_mu 7.394
_exptl_absorpt_correction_T_max 0.4215
_exptl_absorpt_correction_T_min 0.4215
_exptl_absorpt_correction_type numerical
_exptl_absorpt_process_details 'NUMABS (Rigaku, 1999)'
_exptl_crystal_colour red
_exptl_crystal_density_diffrn 1.554
_exptl_crystal_density_method 'not measured'
_exptl_crystal_description needle
_exptl_crystal_F_000 1676
_exptl_crystal_size_max 0.340
_exptl_crystal_size_mid 0.130
_exptl_crystal_size_min 0.060
_refine_diff_density_max 1.087
_refine_diff_density_min -0.884
_refine_diff_density_rms 0.122
_refine_ls_extinction_method none
_refine_ls_goodness_of_fit_ref 1.070
_refine_ls_hydrogen_treatment constr
_refine_ls_matrix_type full
_refine_ls_number_parameters 206
_refine_ls_number_reflns 3288
_refine_ls_number_restraints 4
_refine_ls_restrained_S_all 1.070
_refine_ls_R_factor_all 0.0935
_refine_ls_R_factor_gt 0.0864
_refine_ls_shift/su_max 0.001
_refine_ls_shift/su_mean 0.000
_refine_ls_structure_factor_coef Fsqd
_refine_ls_weighting_details 'w=1/[\s^2^(Fo^2^)+(0.1110P)^2^+9.4078P] where P=(Fo^2^+2Fc^2^)/3'
_refine_ls_weighting_scheme calc
_refine_ls_wR_factor_gt 0.2329
_refine_ls_wR_factor_ref 0.2408
_reflns_Friedel_coverage 0.000
_reflns_number_gt 2805
_reflns_number_total 3288
_reflns_threshold_expression 'I > 2\s(I)'
_cod_data_source_file ic6b02197_si_004.cif
_cod_data_source_block 3aClO4
_cod_database_code 4349267
_shelx_shelxl_version_number 2016/4
_shelx_space_group_comment
;
The symmetry employed for this shelxl refinement is uniquely defined
by the following loop, which should always be used as a source of
symmetry information in preference to the above space-group names.
They are only intended as comments.
;
_shelx_estimated_absorpt_t_min 0.188
_shelx_estimated_absorpt_t_max 0.665

loop_
_space_group_symop_operation_xyz
'x, y, z'
'-x+1/2, -y, z'
'-x+1/2, y+1/2, -z+1/2'
'x, -y+1/2, -z+1/2'
'-x, -y, -z'
'x-1/2, y, -z'
'x-1/2, -y-1/2, z-1/2'
'-x, y-1/2, z-1/2'

loop_
_atom_site_label
_atom_site_type_symbol
_atom_site_fract_x
_atom_site_fract_y
_atom_site_fract_z
_atom_site_U_iso_or_equiv
_atom_site_adp_type
_atom_site_occupancy
_atom_site_site_symmetry_order
_atom_site_calc_flag
_atom_site_refinement_flags_posn
_atom_site_refinement_flags_adp
_atom_site_refinement_flags_occupancy
RU1 Ru 0.53424(3) 0.750000 0.750000 0.0559(3) Uani 1 2 d S T P
CL1 Cl 0.54816(10) 0.3450(2) 0.65206(12) 0.0785(6) Uani 1 1 d . . .
CL2 Cl 0.44886(10) 0.8850(3) 0.54764(13) 0.0839(7) Uani 1 1 d . . .
CL3 Cl 0.750000 0.500000 0.58919(18) 0.0890(10) Uani 1 2 d S T P
N2 N 0.5345(2) 0.7037(7) 0.6408(3) 0.0564(14) Uani 1 1 d . . .
N4 N 0.5989(3) 0.8911(6) 0.7086(3) 0.0600(14) Uani 1 1 d . . .
N3 N 0.5659(3) 0.7825(7) 0.5963(3) 0.0614(14) Uani 1 1 d . . .
O1 O 0.4715(3) 0.4584(8) 0.7916(4) 0.093(2) Uani 1 1 d . . .
N1 N 0.4683(3) 0.6013(9) 0.7700(4) 0.0715(19) Uani 1 1 d . . .
C10 C 0.6036(3) 0.8839(8) 0.6327(4) 0.0570(16) Uani 1 1 d . . .
C11 C 0.6431(3) 0.9667(9) 0.5928(5) 0.0688(19) Uani 1 1 d . . .
H11 H 0.643809 0.960018 0.540853 0.083 Uiso 1 1 calc R U .
C12 C 0.6815(3) 1.0594(9) 0.6299(5) 0.074(2) Uani 1 1 d . . .
H12 H 0.708540 1.121503 0.603896 0.089 Uiso 1 1 calc R U .
C13 C 0.6803(4) 1.0612(9) 0.7047(5) 0.079(2) Uani 1 1 d . . .
H13 H 0.707772 1.120929 0.731207 0.095 Uiso 1 1 calc R U .
C14 C 0.6394(3) 0.9766(10) 0.7416(4) 0.0679(19) Uani 1 1 d . . .
H14 H 0.639893 0.978970 0.793707 0.082 Uiso 1 1 calc R U .
C9 C 0.4922(3) 0.6089(9) 0.6040(4) 0.0612(17) Uani 1 1 d . . .
C8 C 0.4488(3) 0.6798(11) 0.5646(4) 0.0682(19) Uani 1 1 d . . .
C4 C 0.4915(4) 0.4406(9) 0.6117(4) 0.070(2) Uani 1 1 d . . .
C5 C 0.4469(4) 0.3518(12) 0.5851(5) 0.080(2) Uani 1 1 d . . .
H5 H 0.446030 0.238965 0.592757 0.096 Uiso 1 1 calc R U .
C6 C 0.4038(4) 0.4250(11) 0.5477(5) 0.083(2) Uani 1 1 d . . .
H6 H 0.373629 0.361914 0.528865 0.100 Uiso 1 1 calc R U .
C7 C 0.4035(3) 0.5878(12) 0.5371(5) 0.080(2) Uani 1 1 d . . .
H7 H 0.373261 0.638026 0.511540 0.095 Uiso 1 1 calc R U .
O2 O 0.7654(7) 0.3747(14) 0.6385(9) 0.223(7) Uani 1 1 d . . .
C1 C 0.4174(6) 0.669(2) 0.7624(10) 0.210(6) Uani 1 1 d . . .
O3 O 0.7913(10) 0.5656(19) 0.5604(14) 0.43(2) Uani 1 1 d . . .
C2 C 0.3673(6) 0.584(2) 0.7704(11) 0.210(6) Uani 1 1 d . . .
H2 H 0.367092 0.474533 0.785047 0.252 Uiso 1 1 calc R U .
C3 C 0.3176(5) 0.6667(12) 0.7561(11) 0.210(6) Uani 1 1 d D . .
H3 H 0.282887 0.609472 0.754401 0.252 Uiso 1 1 calc R U .

loop_
_atom_site_aniso_label
_atom_site_aniso_U_11
_atom_site_aniso_U_22
_atom_site_aniso_U_33
_atom_site_aniso_U_23
_atom_site_aniso_U_13
_atom_site_aniso_U_12
RU1 0.0680(6) 0.0497(5) 0.0498(5) 0.0027(3) 0.000 0.000
CL1 0.1047(15) 0.0520(10) 0.0788(13) -0.0005(9) 0.0025(10) -0.0056(9)
CL2 0.0946(14) 0.0775(13) 0.0797(13) 0.0144(10) -0.0293(11) -0.0063(11)
CL3 0.0863(19) 0.103(2) 0.0778(18) 0.000 0.000 -0.0405(18)
N2 0.065(3) 0.050(3) 0.055(3) 0.007(3) -0.006(2) -0.004(2)
N4 0.079(4) 0.039(3) 0.061(3) 0.000(2) -0.010(3) -0.002(3)
N3 0.070(4) 0.060(3) 0.054(3) 0.014(3) -0.002(3) -0.013(3)
O1 0.134(6) 0.067(4) 0.079(4) 0.004(3) 0.012(3) -0.010(3)
N1 0.093(5) 0.072(5) 0.049(3) 0.022(3) 0.010(3) -0.012(3)
C10 0.063(4) 0.047(3) 0.062(4) 0.009(3) -0.010(3) -0.005(3)
C11 0.073(4) 0.060(4) 0.073(5) 0.016(4) -0.006(4) -0.013(4)
C12 0.063(4) 0.059(4) 0.100(6) 0.016(4) 0.000(4) -0.010(3)
C13 0.073(5) 0.057(4) 0.108(7) -0.010(4) -0.023(5) -0.008(4)
C14 0.068(4) 0.063(5) 0.073(5) -0.011(3) -0.013(4) 0.000(4)
C9 0.072(4) 0.060(4) 0.052(4) 0.001(3) 0.006(3) -0.017(3)
C8 0.077(5) 0.078(5) 0.049(4) -0.005(4) -0.005(3) -0.018(4)
C4 0.090(5) 0.054(4) 0.067(5) -0.004(3) 0.004(4) -0.012(4)
C5 0.080(5) 0.073(5) 0.087(6) -0.018(4) 0.014(5) -0.023(4)
C6 0.077(5) 0.085(6) 0.087(6) -0.016(5) 0.009(4) -0.031(5)
C7 0.064(4) 0.107(7) 0.068(5) -0.012(5) 0.002(4) -0.012(4)
O2 0.278(16) 0.125(8) 0.266(15) -0.015(9) -0.161(13) -0.007(9)
C1 0.079(4) 0.195(11) 0.356(16) 0.130(11) -0.013(8) -0.027(6)
O3 0.51(3) 0.192(15) 0.58(4) -0.118(19) 0.46(3) -0.166(18)
C2 0.079(4) 0.195(11) 0.356(16) 0.130(11) -0.013(8) -0.027(6)
C3 0.079(4) 0.195(11) 0.356(16) 0.130(11) -0.013(8) -0.027(6)

loop_
_atom_type_symbol
_atom_type_description
_atom_type_scat_dispersion_real
_atom_type_scat_dispersion_imag
_atom_type_scat_source
C C 0.0181 0.0091 'International Tables Vol C Tables 4.2.6.8 and 6.1.1.4'
H H 0.0000 0.0000 'International Tables Vol C Tables 4.2.6.8 and 6.1.1.4'
Cl Cl 0.3639 0.7018 'International Tables Vol C Tables 4.2.6.8 and 6.1.1.4'
N N 0.0311 0.0180 'International Tables Vol C Tables 4.2.6.8 and 6.1.1.4'
O O 0.0492 0.0322 'International Tables Vol C Tables 4.2.6.8 and 6.1.1.4'
Ru Ru 0.0552 3.2960 'International Tables Vol C Tables 4.2.6.8 and 6.1.1.4'

loop_
_geom_angle_atom_site_label_1
_geom_angle_atom_site_label_2
_geom_angle_atom_site_label_3
_geom_angle
_geom_angle_site_symmetry_1
_geom_angle_site_symmetry_3
N1 RU1 N1 79.2(4) 4_566 .
N1 RU1 N2 86.7(3) 4_566 .
N1 RU1 N2 93.6(3) . .
N1 RU1 N2 93.6(3) 4_566 4_566
N1 RU1 N2 86.7(3) . 4_566
N2 RU1 N2 179.6(3) . 4_566
N1 RU1 N4 169.0(3) 4_566 4_566
N1 RU1 N4 99.0(3) . 4_566
N2 RU1 N4 104.3(2) . 4_566
N2 RU1 N4 75.4(2) 4_566 4_566
N1 RU1 N4 99.0(3) 4_566 .
N1 RU1 N4 169.0(3) . .
N2 RU1 N4 75.4(2) . .
N2 RU1 N4 104.3(2) 4_566 .
N4 RU1 N4 84.8(3) 4_566 .
O3 CL3 O3 130(3) 2_665 .
O3 CL3 O2 98.4(9) 2_665 .
O3 CL3 O2 112.9(16) . .
O3 CL3 O2 112.9(16) 2_665 2_665
O3 CL3 O2 98.4(9) . 2_665
O2 CL3 O2 101.7(13) . 2_665
N3 N2 C9 112.8(6) . .
N3 N2 RU1 121.8(5) . .
C9 N2 RU1 124.0(4) . .
C14 N4 C10 114.5(6) . .
C14 N4 RU1 131.8(5) . .
C10 N4 RU1 113.4(4) . .
N2 N3 C10 112.3(6) . .
O1 N1 C1 119.0(9) . .
O1 N1 RU1 126.2(6) . .
C1 N1 RU1 114.7(8) . .
C11 C10 N4 124.1(6) . .
C11 C10 N3 119.2(7) . .
N4 C10 N3 116.7(6) . .
C12 C11 C10 118.3(8) . .
C12 C11 H11 120.9 . .
C10 C11 H11 120.9 . .
C11 C12 C13 119.1(7) . .
C11 C12 H12 120.5 . .
C13 C12 H12 120.5 . .
C14 C13 C12 119.9(7) . .
C14 C13 H13 120.0 . .
C12 C13 H13 120.0 . .
N4 C14 C13 123.8(8) . .
N4 C14 H14 118.1 . .
C13 C14 H14 118.1 . .
C8 C9 C4 117.9(7) . .
C8 C9 N2 121.6(7) . .
C4 C9 N2 120.3(7) . .
C9 C8 C7 121.1(8) . .
C9 C8 CL2 120.8(6) . .
C7 C8 CL2 118.1(7) . .
C5 C4 C9 120.5(8) . .
C5 C4 CL1 119.9(7) . .
C9 C4 CL1 119.6(6) . .
C6 C5 C4 120.5(9) . .
C6 C5 H5 119.7 . .
C4 C5 H5 119.7 . .
C7 C6 C5 120.9(8) . .
C7 C6 H6 119.5 . .
C5 C6 H6 119.5 . .
C6 C7 C8 118.9(9) . .
C6 C7 H7 120.6 . .
C8 C7 H7 120.6 . .
N1 C1 C2 123.0(15) . .
N1 C1 C1 115.6(7) . 4_566
C2 C1 C1 121.1(10) . 4_566
C1 C2 C3 116.9(16) . .
C1 C2 H2 121.6 . .
C3 C2 H2 121.6 . .
C3 C3 C2 121.3(9) 4_566 .
C3 C3 H3 119.4 4_566 .
C2 C3 H3 119.4 . .

loop_
_geom_bond_atom_site_label_1
_geom_bond_atom_site_label_2
_geom_bond_distance
_geom_bond_site_symmetry_2
RU1 N1 2.024(7) 4_566
RU1 N1 2.024(7) .
RU1 N2 2.029(6) .
RU1 N2 2.029(6) 4_566
RU1 N4 2.072(6) 4_566
RU1 N4 2.072(6) .
CL1 C4 1.724(9) .
CL2 C8 1.736(9) .
CL3 O3 1.237(11) 2_665
CL3 O3 1.237(11) .
CL3 O2 1.425(13) .
CL3 O2 1.425(13) 2_665
N2 N3 1.282(8) .
N2 C9 1.442(9) .
N4 C14 1.337(9) .
N4 C10 1.390(9) .
N3 C10 1.396(9) .
O1 N1 1.256(10) .
N1 C1 1.336(15) .
C10 C11 1.370(10) .
C11 C12 1.371(11) .
C11 H11 0.9500 .
C12 C13 1.365(12) .
C12 H12 0.9500 .
C13 C14 1.374(12) .
C13 H13 0.9500 .
C14 H14 0.9500 .
C9 C8 1.384(11) .
C9 C4 1.409(10) .
C8 C7 1.411(11) .
C4 C5 1.377(12) .
C5 C6 1.372(14) .
C5 H5 0.9500 .
C6 C7 1.369(13) .
C6 H6 0.9500 .
C7 H7 0.9500 .
C1 C2 1.387(18) .
C1 C1 1.43(3) 4_566
C2 C3 1.389(18) .
C2 H2 0.9500 .
C3 C3 1.405(18) 4_566
C3 H3 0.9500 .

loop_
_geom_torsion_atom_site_label_1
_geom_torsion_atom_site_label_2
_geom_torsion_atom_site_label_3
_geom_torsion_atom_site_label_4
_geom_torsion
_geom_torsion_site_symmetry_1
_geom_torsion_site_symmetry_4
C9 N2 N3 C10 175.0(6) . .
RU1 N2 N3 C10 7.9(8) . .
C14 N4 C10 C11 -5.2(10) . .
RU1 N4 C10 C11 180.0(6) . .
C14 N4 C10 N3 173.5(6) . .
RU1 N4 C10 N3 -1.4(7) . .
N2 N3 C10 C11 174.9(7) . .
N2 N3 C10 N4 -3.9(9) . .
N4 C10 C11 C12 1.9(11) . .
N3 C10 C11 C12 -176.8(7) . .
C10 C11 C12 C13 2.3(12) . .
C11 C12 C13 C14 -2.9(12) . .
C10 N4 C14 C13 4.6(11) . .
RU1 N4 C14 C13 178.2(6) . .
C12 C13 C14 N4 -0.8(13) . .
N3 N2 C9 C8 -66.0(9) . .
RU1 N2 C9 C8 100.8(7) . .
N3 N2 C9 C4 118.8(8) . .
RU1 N2 C9 C4 -74.4(8) . .
C4 C9 C8 C7 3.9(11) . .
N2 C9 C8 C7 -171.4(7) . .
C4 C9 C8 CL2 -176.0(6) . .
N2 C9 C8 CL2 8.7(10) . .
C8 C9 C4 C5 -4.3(12) . .
N2 C9 C4 C5 171.0(7) . .
C8 C9 C4 CL1 173.4(6) . .
N2 C9 C4 CL1 -11.2(10) . .
C9 C4 C5 C6 3.0(13) . .
CL1 C4 C5 C6 -174.7(7) . .
C4 C5 C6 C7 -1.2(14) . .
C5 C6 C7 C8 0.7(13) . .
C9 C8 C7 C6 -2.1(12) . .
CL2 C8 C7 C6 177.7(7) . .
O1 N1 C1 C2 -6.4(19) . .
RU1 N1 C1 C2 176.9(11) . .
O1 N1 C1 C1 180.0(18) . 4_566
RU1 N1 C1 C1 3(3) . 4_566
N1 C1 C2 C3 -176(2) . .
C1 C1 C2 C3 -2.4(19) 4_566 .
C1 C2 C3 C3 -9(2) . 4_566
